data_7107104
loop_
_publ_author_name
'Aaron Sattler'
'Gerard Parkin'

_publ_section_title
;
 Formation of a cationic alkylidene complex via formal hydride
 abstraction: synthesis and structural characterization of
 [W(PMe3)4(n\2-CHPMe2)H]X (X = Br, I)
;
_journal_name_full Chem.Commun.
_journal_page_first 12828
_journal_paper_doi 10.1039/c1cc15457e
_journal_volume 47
_journal_year 2011
_chemical_formula_sum 'C15 H45 P5 W'
_chemical_formula_weight 564.21
_chemical_name_systematic
;
?
;
_space_group_IT_number 14
_symmetry_cell_setting monoclinic
_symmetry_space_group_name_Hall '-P 2yn'
_symmetry_space_group_name_H-M 'P 1 21/n 1'
_atom_sites_solution_hydrogens geom
_atom_sites_solution_primary direct
_atom_sites_solution_secondary difmap
_audit_creation_method SHELXL-97
_cell_angle_alpha 90.00
_cell_angle_beta 106.6870(10)
_cell_angle_gamma 90.00
_cell_formula_units_Z 4
_cell_length_a 14.8321(4)
_cell_length_b 9.4806(3)
_cell_length_c 18.0198(5)
_cell_measurement_reflns_used 9974
_cell_measurement_temperature 125(2)
_cell_measurement_theta_max 32.49
_cell_measurement_theta_min 2.58
_cell_volume 2427.19(12)
_computing_cell_refinement 'Bruker SAINT'
_computing_data_collection 'Bruker APEX2'
_computing_data_reduction 'Bruker SAINT'
_computing_molecular_graphics 'Bruker SHELXTL'
_computing_publication_material 'Bruker SHELXTL'
_computing_structure_refinement 'SHELXL-97 (Sheldrick, 2008)'
_computing_structure_solution 'SHELXS-97 (Sheldrick, 2008)'
_diffrn_ambient_temperature 125(2)
_diffrn_measured_fraction_theta_full 0.992
_diffrn_measured_fraction_theta_max 0.992
_diffrn_measurement_device_type 'Bruker APEX-II CCD'
_diffrn_measurement_method '\f and \w scans'
_diffrn_radiation_monochromator graphite
_diffrn_radiation_source 'fine-focus sealed tube'
_diffrn_radiation_type MoK\a
_diffrn_radiation_wavelength 0.71073
_diffrn_reflns_av_R_equivalents 0.0190
_diffrn_reflns_av_sigmaI/netI 0.0291
_diffrn_reflns_limit_h_max 20
_diffrn_reflns_limit_h_min -21
_diffrn_reflns_limit_k_max 13
_diffrn_reflns_limit_k_min -6
_diffrn_reflns_limit_l_max 25
_diffrn_reflns_limit_l_min -18
_diffrn_reflns_number 14235
_diffrn_reflns_theta_full 30.51
_diffrn_reflns_theta_max 30.51
_diffrn_reflns_theta_min 1.57
_exptl_absorpt_coefficient_mu 5.084
_exptl_absorpt_correction_T_max 0.5806
_exptl_absorpt_correction_T_min 0.3876
_exptl_absorpt_correction_type empirical
_exptl_absorpt_process_details SADABS
_exptl_crystal_colour YELLOW
_exptl_crystal_density_diffrn 1.544
_exptl_crystal_density_method 'not measured'
_exptl_crystal_description BLOCK
_exptl_crystal_F_000 1136
_exptl_crystal_size_max 0.23
_exptl_crystal_size_mid 0.12
_exptl_crystal_size_min 0.12
_refine_diff_density_max 1.116
_refine_diff_density_min -0.688
_refine_diff_density_rms 0.114
_refine_ls_extinction_method none
_refine_ls_goodness_of_fit_ref 1.011
_refine_ls_hydrogen_treatment mixed
_refine_ls_matrix_type full
_refine_ls_number_parameters 208
_refine_ls_number_reflns 7349
_refine_ls_number_restraints 0
_refine_ls_restrained_S_all 1.011
_refine_ls_R_factor_all 0.0259
_refine_ls_R_factor_gt 0.0208
_refine_ls_shift/su_max 0.002
_refine_ls_shift/su_mean 0.000
_refine_ls_structure_factor_coef Fsqd
_refine_ls_weighting_details 'calc w=1/[\s^2^(Fo^2^)+(0.0243P)^2^+0.0000P] where P=(Fo^2^+2Fc^2^)/3'
_refine_ls_weighting_scheme calc
_refine_ls_wR_factor_gt 0.0461
_refine_ls_wR_factor_ref 0.0478
_reflns_number_gt 6542
_reflns_number_total 7349
_reflns_threshold_expression >2sigma(I)
_cod_data_source_file c1cc15457e.txt
_cod_data_source_block wp5s10
_cod_original_sg_symbol_H-M P2(1)/n
_cod_database_code 7107104

loop_
_symmetry_equiv_pos_as_xyz
'x, y, z'
'-x+1/2, y+1/2, -z+1/2'
'-x, -y, -z'
'x-1/2, -y-1/2, z-1/2'

loop_
_atom_site_label
_atom_site_type_symbol
_atom_site_fract_x
_atom_site_fract_y
_atom_site_fract_z
_atom_site_U_iso_or_equiv
_atom_site_adp_type
_atom_site_occupancy
_atom_site_symmetry_multiplicity
_atom_site_calc_flag
_atom_site_refinement_flags
W W 0.489653(5) 0.701445(8) 0.235805(5) 0.01151(3) Uani 1 1 d .
H1 H 0.597(2) 0.787(2) 0.2612(17) 0.028(8) Uiso 1 1 d .
P1 P 0.36496(4) 0.55282(6) 0.16703(3) 0.01616(11) Uani 1 1 d .
P2 P 0.48718(4) 0.86973(5) 0.33813(3) 0.01445(10) Uani 1 1 d .
P3 P 0.60959(4) 0.61981(6) 0.17865(4) 0.02015(12) Uani 1 1 d .
P4 P 0.54274(4) 0.52406(6) 0.33500(3) 0.01725(11) Uani 1 1 d .
P5 P 0.43583(4) 0.88215(6) 0.13815(3) 0.01607(11) Uani 1 1 d .
C11 C 0.33629(15) 0.6609(2) 0.23679(13) 0.0174(4) Uani 1 1 d .
H11A H 0.3276 0.6129 0.2830 0.021 Uiso 1 1 calc R
H11B H 0.2905 0.7377 0.2169 0.021 Uiso 1 1 calc R
C12 C 0.34410(17) 0.3637(2) 0.17827(16) 0.0253(5) Uani 1 1 d .
H12A H 0.3738 0.3355 0.2321 0.038 Uiso 1 1 calc R
H12B H 0.3712 0.3090 0.1438 0.038 Uiso 1 1 calc R
H12C H 0.2762 0.3460 0.1649 0.038 Uiso 1 1 calc R
C13 C 0.28052(17) 0.5753(3) 0.07084(14) 0.0256(5) Uani 1 1 d .
H13A H 0.2201 0.5329 0.0705 0.038 Uiso 1 1 calc R
H13B H 0.3047 0.5289 0.0319 0.038 Uiso 1 1 calc R
H13C H 0.2716 0.6760 0.0589 0.038 Uiso 1 1 calc R
C21 C 0.59949(16) 0.9554(2) 0.38642(14) 0.0229(5) Uani 1 1 d .
H21A H 0.5921 1.0140 0.4291 0.034 Uiso 1 1 calc R
H21B H 0.6188 1.0147 0.3491 0.034 Uiso 1 1 calc R
H21C H 0.6476 0.8833 0.4069 0.034 Uiso 1 1 calc R
C22 C 0.41227(16) 1.0282(2) 0.31894(14) 0.0210(5) Uani 1 1 d .
H22A H 0.4231 1.0834 0.3667 0.031 Uiso 1 1 calc R
H22B H 0.3460 1.0000 0.3008 0.031 Uiso 1 1 calc R
H22C H 0.4279 1.0856 0.2791 0.031 Uiso 1 1 calc R
C23 C 0.45180(18) 0.8129(2) 0.42329(14) 0.0240(5) Uani 1 1 d .
H23A H 0.4970 0.7434 0.4527 0.036 Uiso 1 1 calc R
H23B H 0.3890 0.7704 0.4063 0.036 Uiso 1 1 calc R
H23C H 0.4506 0.8947 0.4563 0.036 Uiso 1 1 calc R
C31 C 0.72813(16) 0.5885(3) 0.24435(16) 0.0301(6) Uani 1 1 d .
H31A H 0.7239 0.5253 0.2863 0.045 Uiso 1 1 calc R
H31B H 0.7560 0.6784 0.2663 0.045 Uiso 1 1 calc R
H31C H 0.7677 0.5450 0.2155 0.045 Uiso 1 1 calc R
C32 C 0.5891(2) 0.4542(3) 0.12248(18) 0.0350(6) Uani 1 1 d .
H32A H 0.6451 0.4307 0.1066 0.053 Uiso 1 1 calc R
H32B H 0.5351 0.4660 0.0764 0.053 Uiso 1 1 calc R
H32C H 0.5760 0.3779 0.1546 0.053 Uiso 1 1 calc R
C33 C 0.6503(2) 0.7259(3) 0.10853(18) 0.0362(7) Uani 1 1 d .
H33A H 0.6669 0.8209 0.1294 0.054 Uiso 1 1 calc R
H33B H 0.6000 0.7319 0.0596 0.054 Uiso 1 1 calc R
H33C H 0.7058 0.6811 0.0994 0.054 Uiso 1 1 calc R
C41 C 0.46183(18) 0.4537(3) 0.38804(15) 0.0264(5) Uani 1 1 d .
H41A H 0.4961 0.3878 0.4282 0.040 Uiso 1 1 calc R
H41B H 0.4094 0.4044 0.3517 0.040 Uiso 1 1 calc R
H41C H 0.4374 0.5318 0.4122 0.040 Uiso 1 1 calc R
C42 C 0.64441(18) 0.5600(3) 0.42032(15) 0.0285(5) Uani 1 1 d .
H42A H 0.6603 0.4745 0.4519 0.043 Uiso 1 1 calc R
H42B H 0.6282 0.6358 0.4513 0.043 Uiso 1 1 calc R
H42C H 0.6985 0.5889 0.4030 0.043 Uiso 1 1 calc R
C43 C 0.58213(18) 0.3484(2) 0.31165(16) 0.0275(5) Uani 1 1 d .
H43A H 0.6389 0.3590 0.2947 0.041 Uiso 1 1 calc R
H43B H 0.5322 0.3049 0.2701 0.041 Uiso 1 1 calc R
H43C H 0.5961 0.2883 0.3578 0.041 Uiso 1 1 calc R
C51 C 0.31882(17) 0.9656(2) 0.12343(14) 0.0235(5) Uani 1 1 d .
H51A H 0.3162 1.0106 0.1717 0.035 Uiso 1 1 calc R
H51B H 0.2696 0.8934 0.1084 0.035 Uiso 1 1 calc R
H51C H 0.3089 1.0368 0.0824 0.035 Uiso 1 1 calc R
C52 C 0.4224(2) 0.8458(3) 0.03413(14) 0.0288(5) Uani 1 1 d .
H52A H 0.3716 0.9043 0.0019 0.043 Uiso 1 1 calc R
H52B H 0.4070 0.7459 0.0232 0.043 Uiso 1 1 calc R
H52C H 0.4813 0.8679 0.0224 0.043 Uiso 1 1 calc R
C53 C 0.50760(18) 1.0439(2) 0.14662(15) 0.0238(5) Uani 1 1 d .
H53A H 0.4761 1.1104 0.1057 0.036 Uiso 1 1 calc R
H53B H 0.5697 1.0198 0.1412 0.036 Uiso 1 1 calc R
H53C H 0.5151 1.0873 0.1974 0.036 Uiso 1 1 calc R

loop_
_atom_site_aniso_label
_atom_site_aniso_U_11
_atom_site_aniso_U_22
_atom_site_aniso_U_33
_atom_site_aniso_U_23
_atom_site_aniso_U_13
_atom_site_aniso_U_12
W 0.01160(4) 0.01209(4) 0.01099(4) -0.00082(3) 0.00345(3) -0.00047(3)
P1 0.0152(2) 0.0161(2) 0.0165(3) -0.0019(2) 0.0034(2) -0.00282(19)
P2 0.0160(2) 0.0148(2) 0.0126(3) -0.00135(19) 0.0043(2) 0.00046(19)
P3 0.0170(3) 0.0239(3) 0.0219(3) -0.0041(2) 0.0094(2) -0.0002(2)
P4 0.0182(3) 0.0149(2) 0.0169(3) 0.0021(2) 0.0023(2) 0.0022(2)
P5 0.0195(3) 0.0158(2) 0.0130(3) 0.0012(2) 0.0048(2) -0.0009(2)
C11 0.0147(9) 0.0206(10) 0.0179(11) 0.0009(8) 0.0062(8) -0.0016(8)
C12 0.0240(12) 0.0164(10) 0.0337(15) -0.0014(9) 0.0053(10) -0.0053(9)
C13 0.0233(11) 0.0307(12) 0.0185(12) -0.0024(10) -0.0009(9) -0.0065(10)
C21 0.0202(11) 0.0269(11) 0.0203(12) -0.0088(9) 0.0037(9) -0.0044(9)
C22 0.0235(11) 0.0181(10) 0.0222(12) -0.0018(9) 0.0079(9) 0.0053(8)
C23 0.0318(13) 0.0270(12) 0.0170(12) -0.0006(9) 0.0129(10) 0.0025(10)
C31 0.0155(11) 0.0412(14) 0.0351(15) -0.0036(12) 0.0095(10) 0.0049(10)
C32 0.0369(15) 0.0352(14) 0.0359(16) -0.0180(12) 0.0150(13) 0.0000(12)
C33 0.0278(14) 0.0501(17) 0.0376(17) 0.0035(13) 0.0203(13) -0.0013(12)
C41 0.0334(13) 0.0250(12) 0.0210(13) 0.0061(9) 0.0082(11) -0.0017(10)
C42 0.0274(13) 0.0292(12) 0.0230(13) 0.0020(10) -0.0022(10) 0.0045(10)
C43 0.0299(13) 0.0157(10) 0.0356(15) 0.0039(10) 0.0074(11) 0.0061(9)
C51 0.0252(12) 0.0227(11) 0.0205(12) 0.0028(9) 0.0030(10) 0.0038(9)
C52 0.0373(14) 0.0348(13) 0.0145(12) 0.0012(10) 0.0080(10) -0.0007(11)
C53 0.0325(13) 0.0189(10) 0.0216(13) 0.0019(9) 0.0105(10) -0.0054(9)

loop_
_atom_type_symbol
_atom_type_description
_atom_type_scat_dispersion_real
_atom_type_scat_dispersion_imag
_atom_type_scat_source
C C 0.0033 0.0016 'International Tables Vol C Tables 4.2.6.8 and 6.1.1.4'
H H 0.0000 0.0000 'International Tables Vol C Tables 4.2.6.8 and 6.1.1.4'
P P 0.1023 0.0942 'International Tables Vol C Tables 4.2.6.8 and 6.1.1.4'
W W -0.8490 6.8722 'International Tables Vol C Tables 4.2.6.8 and 6.1.1.4'

loop_
_geom_angle_atom_site_label_1
_geom_angle_atom_site_label_2
_geom_angle_atom_site_label_3
_geom_angle
H1 W C11 155.7(9)
H1 W P1 159.6(9)
C11 W P1 44.27(6)
H1 W P4 92.8(9)
C11 W P4 89.48(6)
P1 W P4 90.73(2)
H1 W P5 87.1(9)
C11 W P5 90.20(6)
P1 W P5 89.753(19)
P4 W P5 178.936(19)
H1 W P3 61.7(9)
C11 W P3 142.54(6)
P1 W P3 98.37(2)
P4 W P3 88.23(2)
P5 W P3 92.64(2)
H1 W P2 73.1(9)
C11 W P2 82.82(6)
P1 W P2 127.092(19)
P4 W P2 88.197(19)
P5 W P2 90.756(19)
P3 W P2 134.429(19)
C11 P1 C13 111.49(11)
C11 P1 C12 113.85(11)
C13 P1 C12 97.25(11)
C11 P1 W 66.07(7)
C13 P1 W 129.98(8)
C12 P1 W 130.67(9)
C21 P2 C23 99.89(12)
C21 P2 C22 98.32(11)
C23 P2 C22 95.41(11)
C21 P2 W 116.02(8)
C23 P2 W 120.49(8)
C22 P2 W 121.97(8)
C31 P3 C32 101.08(13)
C31 P3 C33 95.06(13)
C32 P3 C33 97.06(14)
C31 P3 W 117.41(9)
C32 P3 W 118.62(9)
C33 P3 W 122.75(9)
C42 P4 C43 96.87(12)
C42 P4 C41 97.55(12)
C43 P4 C41 94.95(11)
C42 P4 W 120.09(8)
C43 P4 W 120.98(9)
C41 P4 W 120.58(8)
C53 P5 C51 98.67(11)
C53 P5 C52 97.47(12)
C51 P5 C52 96.29(12)
C53 P5 W 117.73(8)
C51 P5 W 120.34(8)
C52 P5 W 121.26(9)
P1 C11 W 69.66(7)

loop_
_geom_bond_atom_site_label_1
_geom_bond_atom_site_label_2
_geom_bond_distance
W H1 1.73(3)
W C11 2.312(2)
W P1 2.3718(6)
W P4 2.4156(6)
W P5 2.4212(6)
W P3 2.4242(6)
W P2 2.4465(5)
P1 C11 1.766(2)
P1 C13 1.836(2)
P1 C12 1.840(2)
P2 C21 1.833(2)
P2 C23 1.839(2)
P2 C22 1.841(2)
P3 C31 1.840(3)
P3 C32 1.846(3)
P3 C33 1.847(3)
P4 C42 1.850(3)
P4 C43 1.853(2)
P4 C41 1.859(2)
P5 C53 1.848(2)
P5 C51 1.856(2)
P5 C52 1.859(3)
